data_4302130
loop_
_publ_author_name
'C. Matthew Whaley'
'Thomas B. Rauchfuss'
'Scott R. Wilson'

_publ_contact_author
; 
Scott R. Wilson 
University of Illinois 
School of Chemical Sciences, Box 59-1 
505 South Mathews Avenue 
Urbana, Illinois  61801 
USA 
;
_publ_contact_author_email srwilson@uiuc.edu
_publ_contact_author_fax '1  217 244 8068'
_publ_contact_author_phone '1  217 244 1708'
_publ_section_title
;
Coordination Chemistry of [HFe(CN)2(CO)3]- and Its Derivatives: Toward a
Model for the Iron Subsite of the [NiFe]-Hydrogenases
;
_journal_name_full 'Inorganic Chemistry'
_journal_page_first 4462
_journal_page_last 4469
_journal_paper_doi 10.1021/ic900200s
_journal_volume 48
_journal_year 2009
_chemical_formula_moiety 'C31 H25 Fe N3 O P2'
_chemical_formula_sum 'C31 H25 Fe N3 O P2'
_chemical_formula_weight 573.33
_space_group_IT_number 62
_symmetry_cell_setting orthorhombic
_symmetry_space_group_name_Hall '-P 2ac 2n'
_symmetry_space_group_name_H-M 'P n m a'
_atom_sites_solution_hydrogens geom
_atom_sites_solution_primary direct
_atom_sites_solution_secondary difmap
_audit_creation_method SHELXL-97
_audit_update_record
; 
2008-02-22   text and data added, cmw 
;
_cell_angle_alpha 90.00
_cell_angle_beta 90.00
_cell_angle_gamma 90.00
_cell_formula_units_Z 4
_cell_length_a 16.145(6)
_cell_length_b 21.090(8)
_cell_length_c 8.026(3)
_cell_measurement_reflns_used 4266
_cell_measurement_temperature 193(2)
_cell_measurement_theta_max 23.04
_cell_measurement_theta_min 2.54
_cell_volume 2732.8(18)
_computing_cell_refinement 'SAINT V7.23A (Bruker, 2005)'
_computing_data_collection 'APEX2 V2.0-1 (Bruker, 2004)'
_computing_data_reduction
; 
SAINT V7.23A, XPREP V2005/2, SADABS V2007/4, TWINABS V2007/5 
(Bruker, 2005 & 2007) 
;
_computing_molecular_graphics 'SHELXTL V6.12 (Bruker, 2005)'
_computing_publication_material 'XCIF V6.12 (Bruker, 2005)'
_computing_structure_refinement 'SHELXTL V6.12 (Bruker, 2005)'
_computing_structure_solution 'SHELXTL V6.12 (Bruker, 2005)'
_diffrn_ambient_temperature 193(2)
_diffrn_measured_fraction_theta_full 0.991
_diffrn_measured_fraction_theta_max 0.991
_diffrn_measurement_device 'Bruker Kappa/ApexII CCD'
_diffrn_measurement_method 'profile data from \f and \w scans'
_diffrn_radiation_monochromator graphite
_diffrn_radiation_source 'fine-focus sealed tube'
_diffrn_radiation_type MoK\a
_diffrn_radiation_wavelength 0.71073
_diffrn_radiation_wavelength_id ga94sfas4
_diffrn_reflns_av_R_equivalents 0.0000
_diffrn_reflns_av_sigmaI/netI 0.0452
_diffrn_reflns_limit_h_max 19
_diffrn_reflns_limit_h_min 0
_diffrn_reflns_limit_k_max 25
_diffrn_reflns_limit_k_min 0
_diffrn_reflns_limit_l_max 9
_diffrn_reflns_limit_l_min 0
_diffrn_reflns_number 7844
_diffrn_reflns_theta_full 26.02
_diffrn_reflns_theta_max 26.02
_diffrn_reflns_theta_min 1.93
_exptl_absorpt_coefficient_mu 0.699
_exptl_absorpt_correction_T_max 0.9861
_exptl_absorpt_correction_T_min 0.9117
_exptl_absorpt_correction_type integration
_exptl_absorpt_process_details 'SHELXTL/XPREP V2005/2 (Bruker, 2005)'
_exptl_crystal_colour colourless
_exptl_crystal_density_diffrn 1.393
_exptl_crystal_density_method 'not measured'
_exptl_crystal_F_000 1184
_exptl_crystal_id ga94sfas4
_exptl_crystal_preparation
; 
The data crystal was mounted using oil (Parantone-N, Exxon) to a 
0.3 mm cryo-loop (Hampton Research) with the (-3 3 2) scattering 
planes roughly normal to the spindle axis. 
;
_exptl_crystal_size_max 0.16
_exptl_crystal_size_mid 0.10
_exptl_crystal_size_min 0.02
_refine_diff_density_max 0.641
_refine_diff_density_min -0.369
_refine_diff_density_rms 0.070
_refine_ls_extinction_method none
_refine_ls_goodness_of_fit_ref 0.940
_refine_ls_hydrogen_treatment noref
_refine_ls_matrix_type full
_refine_ls_number_parameters 182
_refine_ls_number_reflns 2738
_refine_ls_number_restraints 0
_refine_ls_restrained_S_all 0.940
_refine_ls_R_factor_all 0.0674
_refine_ls_R_factor_gt 0.0444
_refine_ls_shift/su_max 0.000
_refine_ls_shift/su_mean 0.000
_refine_ls_structure_factor_coef Fsqd
_refine_ls_weighting_details 'calc w=1/[\s^2^(Fo^2^)+(0.0801P)^2^+0.6366P] where P=(Fo^2^+2Fc^2^)/3'
_refine_ls_weighting_scheme calc
_refine_ls_wR_factor_gt 0.1091
_refine_ls_wR_factor_ref 0.1208
_reflns_number_gt 2039
_reflns_number_total 2738
_reflns_threshold_expression >2sigma(I)
_cod_data_source_file ic900200s_si_002_1.cif
_cod_data_source_block ga94sfas4
_cod_depositor_comments
;
The following automatic conversions were performed:
'_symmetry_cell_setting' value 'Orthorhombic' changed to 'orthorhombic'
according to '/home/saulius/struct/CIF-dictionaries/cif_core.dic'
dictionary named 'cif_core.dic' version 2.4.1 from 2010-06-29.

Automatic conversion script
Id: cif_fix_enum 1527 2010-12-29 10:47:43Z saulius 
;
_cod_original_cell_volume 2732.9(17)
_cod_original_sg_symbol_Hall '-P 2ac 2n '
_cod_original_sg_symbol_H-M 'P n m a '
_cod_database_code 4302130

loop_
_symmetry_equiv_pos_as_xyz
'x, y, z'
'-x+1/2, -y, z+1/2'
'-x, y+1/2, -z'
'x+1/2, -y+1/2, -z+1/2'
'-x, -y, -z'
'x-1/2, y, -z-1/2'
'x, -y-1/2, z'
'-x-1/2, y-1/2, z-1/2'

loop_
_atom_site_label
_atom_site_type_symbol
_atom_site_fract_x
_atom_site_fract_y
_atom_site_fract_z
_atom_site_U_iso_or_equiv
_atom_site_adp_type
_atom_site_occupancy
_atom_site_symmetry_multiplicity
_atom_site_calc_flag
_atom_site_refinement_flags
_atom_site_disorder_assembly
_atom_site_disorder_group
Fe1 Fe 0.15412(3) 0.2500 0.19220(7) 0.02206(18) Uani 1 2 d S . .
C1 C 0.00037(18) 0.28158(13) 0.4514(3) 0.0287(6) Uani 1 1 d . . .
H1 H -0.0347 0.3046 0.5246 0.034 Uiso 1 1 calc R . .
C2 C 0.0985(3) 0.2500 0.0052(5) 0.0281(9) Uani 1 2 d S . .
C3 C 0.22463(18) 0.31450(14) 0.0950(3) 0.0285(6) Uani 1 1 d . . .
C4 C 0.2691(3) 0.2500 0.5046(5) 0.0328(10) Uani 1 2 d S . .
C5 C 0.3230(4) 0.2500 0.6517(6) 0.0519(14) Uani 1 2 d S . .
H5A H 0.3784 0.2387 0.6188 0.078 Uiso 0.50 1 d PR . .
H5B H 0.3028 0.2198 0.7316 0.078 Uiso 0.50 1 d PR . .
H5C H 0.3234 0.2916 0.7008 0.078 Uiso 0.50 1 d PR . .
C6 C -0.00020(18) 0.36246(13) 0.1625(3) 0.0263(6) Uani 1 1 d . . .
C7 C -0.08534(19) 0.36427(15) 0.1881(4) 0.0322(7) Uani 1 1 d . . .
H7 H -0.1084 0.3453 0.2850 0.039 Uiso 1 1 calc R . .
C8 C -0.1368(2) 0.39358(16) 0.0730(4) 0.0394(8) Uani 1 1 d . . .
H8 H -0.1949 0.3947 0.0913 0.047 Uiso 1 1 calc R . .
C9 C -0.1035(2) 0.42121(15) -0.0685(4) 0.0410(8) Uani 1 1 d . . .
H9 H -0.1390 0.4408 -0.1476 0.049 Uiso 1 1 calc R . .
C10 C -0.0188(2) 0.42043(16) -0.0951(4) 0.0410(8) Uani 1 1 d . . .
H10 H 0.0040 0.4400 -0.1914 0.049 Uiso 1 1 calc R . .
C11 C 0.0327(2) 0.39083(15) 0.0202(4) 0.0339(7) Uani 1 1 d . . .
H11 H 0.0908 0.3900 0.0018 0.041 Uiso 1 1 calc R . .
C12 C 0.11145(17) 0.38636(13) 0.4365(3) 0.0252(6) Uani 1 1 d . . .
C13 C 0.14427(18) 0.37234(14) 0.5939(4) 0.0310(7) Uani 1 1 d . . .
H13 H 0.1418 0.3301 0.6347 0.037 Uiso 1 1 calc R . .
C14 C 0.1802(2) 0.41910(16) 0.6906(4) 0.0360(7) Uani 1 1 d . . .
H14 H 0.2028 0.4090 0.7965 0.043 Uiso 1 1 calc R . .
C15 C 0.1830(2) 0.48085(16) 0.6319(4) 0.0387(8) Uani 1 1 d . . .
H15 H 0.2080 0.5130 0.6976 0.046 Uiso 1 1 calc R . .
C16 C 0.1497(2) 0.49583(16) 0.4797(4) 0.0470(9) Uani 1 1 d . . .
H16 H 0.1507 0.5384 0.4411 0.056 Uiso 1 1 calc R . .
C17 C 0.1147(2) 0.44856(15) 0.3821(4) 0.0401(8) Uani 1 1 d . . .
H17 H 0.0925 0.4591 0.2761 0.048 Uiso 1 1 calc R . .
N1 N 0.26684(18) 0.35102(14) 0.0300(3) 0.0454(7) Uani 1 1 d . . .
N2 N 0.2256(2) 0.2500 0.3926(4) 0.0271(7) Uani 1 2 d S . .
O1 O 0.0654(2) 0.2500 -0.1224(4) 0.0427(8) Uani 1 2 d S . .
P1 P 0.06918(5) 0.32266(3) 0.30788(9) 0.0233(2) Uani 1 1 d . . .

loop_
_atom_site_aniso_label
_atom_site_aniso_U_11
_atom_site_aniso_U_22
_atom_site_aniso_U_33
_atom_site_aniso_U_23
_atom_site_aniso_U_13
_atom_site_aniso_U_12
Fe1 0.0255(3) 0.0168(3) 0.0239(3) 0.000 0.0004(2) 0.000
C1 0.0314(16) 0.0224(14) 0.0323(15) -0.0012(12) 0.0067(13) 0.0021(12)
C2 0.028(2) 0.021(2) 0.035(2) 0.000 0.0042(19) 0.000
C3 0.0273(16) 0.0279(15) 0.0304(15) 0.0034(13) -0.0033(13) 0.0003(13)
C4 0.041(3) 0.021(2) 0.037(2) 0.000 -0.008(2) 0.000
C5 0.063(4) 0.048(3) 0.045(3) 0.000 -0.024(3) 0.000
C6 0.0310(16) 0.0175(13) 0.0303(15) -0.0033(12) -0.0035(12) 0.0001(12)
C7 0.0297(16) 0.0317(17) 0.0353(16) -0.0011(13) 0.0015(13) -0.0002(13)
C8 0.0304(17) 0.0420(19) 0.0459(19) -0.0005(16) -0.0020(15) 0.0029(14)
C9 0.040(2) 0.0362(18) 0.0468(19) 0.0072(16) -0.0104(16) 0.0049(14)
C10 0.0395(19) 0.0415(19) 0.0420(19) 0.0140(16) 0.0004(15) 0.0058(15)
C11 0.0302(16) 0.0332(17) 0.0383(17) 0.0055(14) 0.0003(14) 0.0039(14)
C12 0.0288(16) 0.0194(14) 0.0274(15) -0.0024(11) 0.0012(12) 0.0033(12)
C13 0.0365(17) 0.0263(16) 0.0303(15) -0.0003(13) 0.0066(14) 0.0030(13)
C14 0.0360(17) 0.044(2) 0.0280(15) -0.0034(14) 0.0007(14) 0.0014(15)
C15 0.0422(19) 0.0348(18) 0.0392(17) -0.0138(15) 0.0004(15) -0.0024(15)
C16 0.071(3) 0.0222(17) 0.048(2) -0.0012(15) -0.0102(19) -0.0051(16)
C17 0.059(2) 0.0229(16) 0.0384(18) 0.0021(13) -0.0142(16) -0.0035(15)
N1 0.0447(17) 0.0476(18) 0.0440(16) 0.0155(14) -0.0083(14) -0.0169(14)
N2 0.0313(19) 0.0172(16) 0.0328(19) 0.000 0.0011(17) 0.000
O1 0.055(2) 0.0379(19) 0.0348(17) 0.000 -0.0124(16) 0.000
P1 0.0267(4) 0.0167(4) 0.0266(4) 0.0012(3) 0.0014(3) 0.0010(3)

loop_
_atom_type_symbol
_atom_type_description
_atom_type_scat_dispersion_real
_atom_type_scat_dispersion_imag
_atom_type_scat_source
C C 0.0033 0.0016 'International Tables Vol C Tables 4.2.6.8 and 6.1.1.4'
H H 0.0000 0.0000 'International Tables Vol C Tables 4.2.6.8 and 6.1.1.4'
N N 0.0061 0.0033 'International Tables Vol C Tables 4.2.6.8 and 6.1.1.4'
O O 0.0106 0.0060 'International Tables Vol C Tables 4.2.6.8 and 6.1.1.4'
P P 0.1023 0.0942 'International Tables Vol C Tables 4.2.6.8 and 6.1.1.4'
Fe Fe 0.3463 0.8444 'International Tables Vol C Tables 4.2.6.8 and 6.1.1.4'

loop_
_exptl_crystal_face_index_h
_exptl_crystal_face_index_k
_exptl_crystal_face_index_l
_exptl_crystal_face_perp_dist
-1.00 0.00 0.00 0.0100
1.00 0.00 0.00 0.0100
0.00 1.00 0.00 0.0500
0.00 -1.00 0.00 0.0500
0.00 0.00 1.00 0.0700
0.00 0.00 -1.00 0.0900

loop_
_geom_angle_atom_site_label_1
_geom_angle_atom_site_label_2
_geom_angle_atom_site_label_3
_geom_angle
_geom_angle_site_symmetry_1
_geom_angle_site_symmetry_3
_geom_angle_publ_flag
C2 Fe1 C3 87.48(13) . 7_565 ?
C2 Fe1 C3 87.48(13) . . ?
C3 Fe1 C3 89.18(17) 7_565 . ?
C2 Fe1 N2 175.22(17) . . ?
C3 Fe1 N2 89.12(11) 7_565 . ?
C3 Fe1 N2 89.12(11) . . ?
C2 Fe1 P1 92.36(10) . . ?
C3 Fe1 P1 178.18(9) 7_565 . ?
C3 Fe1 P1 92.63(9) . . ?
N2 Fe1 P1 91.14(8) . . ?
C2 Fe1 P1 92.36(10) . 7_565 ?
C3 Fe1 P1 92.63(9) 7_565 7_565 ?
C3 Fe1 P1 178.18(9) . 7_565 ?
N2 Fe1 P1 91.14(8) . 7_565 ?
P1 Fe1 P1 85.56(5) . 7_565 ?
C1 C1 P1 118.43(9) 7_565 . ?
C1 C1 H1 120.8 7_565 . ?
P1 C1 H1 120.8 . . ?
O1 C2 Fe1 176.7(4) . . ?
N1 C3 Fe1 176.5(3) . . ?
N2 C4 C5 178.4(5) . . ?
C4 C5 H5A 109.3 . . ?
C4 C5 H5B 109.6 . . ?
H5A C5 H5B 109.5 . . ?
C4 C5 H5C 109.5 . . ?
H5A C5 H5C 109.5 . . ?
H5B C5 H5C 109.5 . . ?
C7 C6 C11 119.1(3) . . ?
C7 C6 P1 121.7(2) . . ?
C11 C6 P1 119.2(2) . . ?
C8 C7 C6 120.4(3) . . ?
C8 C7 H7 119.8 . . ?
C6 C7 H7 119.8 . . ?
C9 C8 C7 120.1(3) . . ?
C9 C8 H8 120.0 . . ?
C7 C8 H8 120.0 . . ?
C10 C9 C8 120.3(3) . . ?
C10 C9 H9 119.8 . . ?
C8 C9 H9 119.8 . . ?
C9 C10 C11 119.5(3) . . ?
C9 C10 H10 120.2 . . ?
C11 C10 H10 120.2 . . ?
C10 C11 C6 120.6(3) . . ?
C10 C11 H11 119.7 . . ?
C6 C11 H11 119.7 . . ?
C17 C12 C13 118.0(3) . . ?
C17 C12 P1 122.2(2) . . ?
C13 C12 P1 119.7(2) . . ?
C14 C13 C12 120.9(3) . . ?
C14 C13 H13 119.5 . . ?
C12 C13 H13 119.5 . . ?
C13 C14 C15 119.6(3) . . ?
C13 C14 H14 120.2 . . ?
C15 C14 H14 120.2 . . ?
C16 C15 C14 120.4(3) . . ?
C16 C15 H15 119.8 . . ?
C14 C15 H15 119.8 . . ?
C15 C16 C17 119.8(3) . . ?
C15 C16 H16 120.1 . . ?
C17 C16 H16 120.1 . . ?
C12 C17 C16 121.2(3) . . ?
C12 C17 H17 119.4 . . ?
C16 C17 H17 119.4 . . ?
C4 N2 Fe1 177.6(3) . . ?
C1 P1 C6 104.44(14) . . ?
C1 P1 C12 102.75(13) . . ?
C6 P1 C12 104.64(13) . . ?
C1 P1 Fe1 107.94(10) . . ?
C6 P1 Fe1 115.02(9) . . ?
C12 P1 Fe1 120.33(10) . . ?

loop_
_geom_bond_atom_site_label_1
_geom_bond_atom_site_label_2
_geom_bond_distance
_geom_bond_site_symmetry_2
_geom_bond_publ_flag
Fe1 C2 1.748(4) . ?
Fe1 C3 1.938(3) 7_565 ?
Fe1 C3 1.938(3) . ?
Fe1 N2 1.980(4) . ?
Fe1 P1 2.2563(9) . ?
Fe1 P1 2.2564(9) 7_565 ?
C1 C1 1.332(6) 7_565 ?
C1 P1 1.820(3) . ?
C1 H1 0.9500 . ?
C2 O1 1.156(5) . ?
C3 N1 1.153(4) . ?
C4 N2 1.141(5) . ?
C4 C5 1.466(6) . ?
C5 H5A 0.9622 . ?
C5 H5B 0.9619 . ?
C5 H5C 0.9619 . ?
C6 C7 1.390(4) . ?
C6 C11 1.394(4) . ?
C6 P1 1.822(3) . ?
C7 C8 1.388(4) . ?
C7 H7 0.9500 . ?
C8 C9 1.385(5) . ?
C8 H8 0.9500 . ?
C9 C10 1.384(5) . ?
C9 H9 0.9500 . ?
C10 C11 1.392(4) . ?
C10 H10 0.9500 . ?
C11 H11 0.9500 . ?
C12 C17 1.383(4) . ?
C12 C13 1.401(4) . ?
C12 P1 1.826(3) . ?
C13 C14 1.382(4) . ?
C13 H13 0.9500 . ?
C14 C15 1.386(5) . ?
C14 H14 0.9500 . ?
C15 C16 1.371(5) . ?
C15 H15 0.9500 . ?
C16 C17 1.388(4) . ?
C16 H16 0.9500 . ?
C17 H17 0.9500 . ?
